data_7118858
loop_
_publ_author_name
'Chen, Wanmin'
'Tang, Xiaoliang'
'Dou, Wei'
'Ju, Zhenghua'
'Xu, Benhua'
'Xu, Wenxuan'
'Liu, Weisheng'

_publ_section_title
;
 K(+)-Induced in situ self-assembly of near-infrared luminescent membrane
 material armored with bigger Yb(iii) complex crystallites.
;
_journal_issue 29
_journal_name_full 'Chemical communications (Cambridge, England)'
_journal_page_first 5124
_journal_page_last 5127
_journal_paper_doi 10.1039/c6cc01938b
_journal_volume 52
_journal_year 2016
_chemical_formula_sum 'C92 H84 N20 O40 Rb4 Yb4'
_chemical_formula_weight 3143.83
_chemical_name_systematic
; 
 ? 
;
_space_group_IT_number 2
_symmetry_cell_setting triclinic
_symmetry_space_group_name_Hall '-P 1'
_symmetry_space_group_name_H-M 'P -1'
_atom_sites_solution_hydrogens geom
_atom_sites_solution_primary direct
_atom_sites_solution_secondary difmap
_audit_creation_method SHELXL-97
_audit_update_record
;
2015-08-19 deposited with the CCDC.
2016-03-09 downloaded from the CCDC.
;
_cell_angle_alpha 89.063(4)
_cell_angle_beta 84.408(5)
_cell_angle_gamma 88.521(4)
_cell_formula_units_Z 1
_cell_length_a 12.2689(10)
_cell_length_b 13.8207(11)
_cell_length_c 16.0314(15)
_cell_measurement_reflns_used 1512
_cell_measurement_temperature 296(2)
_cell_measurement_theta_max 20.21
_cell_measurement_theta_min 2.20
_cell_volume 2704.3(4)
_computing_cell_refinement 'Bruker SAINT'
_computing_data_collection 'Bruker APEX2'
_computing_data_reduction 'Bruker SAINT'
_computing_molecular_graphics 'Bruker SHELXTL'
_computing_publication_material 'Bruker SHELXTL'
_computing_structure_refinement 'SHELXL-97 (Sheldrick, 2008)'
_computing_structure_solution 'SHELXS-97 (Sheldrick, 2008)'
_diffrn_ambient_temperature 296(2)
_diffrn_measured_fraction_theta_full 0.985
_diffrn_measured_fraction_theta_max 0.985
_diffrn_measurement_device_type 'Bruker APEX-II CCD'
_diffrn_measurement_method '\w scans'
_diffrn_radiation_monochromator graphite
_diffrn_radiation_source 'fine-focus sealed tube'
_diffrn_radiation_type MoK\a
_diffrn_radiation_wavelength 0.71073
_diffrn_reflns_av_R_equivalents 0.0582
_diffrn_reflns_av_sigmaI/netI 0.1412
_diffrn_reflns_limit_h_max 14
_diffrn_reflns_limit_h_min -14
_diffrn_reflns_limit_k_max 15
_diffrn_reflns_limit_k_min -16
_diffrn_reflns_limit_l_max 17
_diffrn_reflns_limit_l_min -19
_diffrn_reflns_number 13891
_diffrn_reflns_theta_full 25.04
_diffrn_reflns_theta_max 25.04
_diffrn_reflns_theta_min 1.94
_exptl_absorpt_coefficient_mu 5.310
_exptl_absorpt_correction_T_max 0.9657
_exptl_absorpt_correction_T_min 0.8978
_exptl_absorpt_correction_type multi-scan
_exptl_absorpt_process_details sadabs
_exptl_crystal_colour light-yellow
_exptl_crystal_density_diffrn 1.930
_exptl_crystal_density_method 'not measured'
_exptl_crystal_description stick
_exptl_crystal_F_000 1524
_exptl_crystal_size_max 0.11
_exptl_crystal_size_mid 0.07
_exptl_crystal_size_min 0.06
_refine_diff_density_max 4.212
_refine_diff_density_min -1.142
_refine_diff_density_rms 0.203
_refine_ls_extinction_method none
_refine_ls_goodness_of_fit_ref 1.004
_refine_ls_hydrogen_treatment constr
_refine_ls_matrix_type full
_refine_ls_number_parameters 735
_refine_ls_number_reflns 9441
_refine_ls_number_restraints 1022
_refine_ls_restrained_S_all 0.963
_refine_ls_R_factor_all 0.1492
_refine_ls_R_factor_gt 0.0666
_refine_ls_shift/su_max 0.001
_refine_ls_shift/su_mean 0.000
_refine_ls_structure_factor_coef Fsqd
_refine_ls_weighting_details 'calc w=1/[\s^2^(Fo^2^)+(0.0491P)^2^+0.8341P] where P=(Fo^2^+2Fc^2^)/3'
_refine_ls_weighting_scheme calc
_refine_ls_wR_factor_gt 0.1275
_refine_ls_wR_factor_ref 0.1465
_reflns_number_gt 4845
_reflns_number_total 9441
_reflns_threshold_expression >2sigma(I)
_cod_data_source_file c6cc01938b2.cif
_cod_data_source_block p-1
_cod_depositor_comments
;
The following automatic conversions were performed:

'_symmetry_cell_setting' value 'Triclinic' changed to 'triclinic'
according to
/usr/data/users/saulius/crontab/automatic-downloads/rss-feeds/RSC/lib/dictionaries/cif_core.dic
dictionary named 'cif_core.dic' version 2.4.2 from 2011-04-26.

Automatic conversion script
Id: cif_fix_values 4268 2015-11-12 08:31:59Z antanas 

 Adding full bibliography for 7118855--7118859.cif.
;
_cod_original_sg_symbol_H-M P-1
_cod_database_code 7118858

loop_
_symmetry_equiv_pos_as_xyz
'x, y, z'
'-x, -y, -z'

loop_
_atom_site_label
_atom_site_type_symbol
_atom_site_fract_x
_atom_site_fract_y
_atom_site_fract_z
_atom_site_U_iso_or_equiv
_atom_site_adp_type
_atom_site_occupancy
_atom_site_symmetry_multiplicity
_atom_site_calc_flag
_atom_site_refinement_flags
_atom_site_disorder_assembly
_atom_site_disorder_group
Rb1 Rb 0.57927(13) 0.89058(11) 0.09786(10) 0.0739(5) Uani 1 1 d . . .
Rb2 Rb 0.60632(12) 0.75932(11) 0.33260(12) 0.0757(5) Uani 1 1 d . A .
Yb1 Yb 0.37812(4) 1.04570(4) 0.25635(4) 0.0401(2) Uani 1 1 d . A .
Yb2 Yb 0.84207(4) 0.57167(4) 0.27256(4) 0.03585(18) Uani 1 1 d . A .
C1 C 0.4947(12) 0.6366(9) 0.1225(10) 0.073(4) Uani 1 1 d U . .
H1A H 0.4681 0.5836 0.1575 0.109 Uiso 1 1 calc R . .
H1B H 0.5733 0.6363 0.1188 0.109 Uiso 1 1 calc R . .
H1C H 0.4714 0.6301 0.0674 0.109 Uiso 1 1 calc R . .
C2 C 0.3411(10) 0.7451(9) 0.1548(8) 0.043(3) Uani 1 1 d U . .
C3 C 0.2695(11) 0.6773(10) 0.1300(8) 0.052(3) Uani 1 1 d U . .
H3 H 0.2962 0.6165 0.1128 0.062 Uiso 1 1 calc R . .
C4 C 0.1611(10) 0.6991(10) 0.1307(8) 0.051(3) Uani 1 1 d U . .
H4 H 0.1135 0.6531 0.1146 0.061 Uiso 1 1 calc R . .
C5 C 0.1206(11) 0.7913(9) 0.1557(8) 0.050(3) Uani 1 1 d U . .
H5 H 0.0459 0.8051 0.1571 0.060 Uiso 1 1 calc R . .
C6 C 0.1896(11) 0.8620(10) 0.1785(8) 0.049(3) Uani 1 1 d U . .
C7 C 0.3038(11) 0.8391(9) 0.1804(8) 0.047(3) Uani 1 1 d U . .
C8 C 0.1442(11) 0.9535(10) 0.2031(8) 0.051(3) Uani 1 1 d U . .
H8 H 0.0685 0.9591 0.2029 0.062 Uiso 1 1 calc R . .
C9 C 0.1148(10) 1.1135(9) 0.2425(8) 0.051(3) Uani 1 1 d U . .
H9A H 0.0396 1.0923 0.2499 0.061 Uiso 1 1 calc R . .
H9B H 0.1218 1.1580 0.1949 0.061 Uiso 1 1 calc R . .
C10 C 0.1401(11) 1.1642(9) 0.3186(9) 0.047(3) Uani 1 1 d U . .
C11 C 0.0663(11) 1.2238(10) 0.3627(8) 0.052(3) Uani 1 1 d U . .
H11 H -0.0046 1.2317 0.3474 0.062 Uiso 1 1 calc R . .
C12 C 0.0986(11) 1.2728(10) 0.4309(8) 0.052(3) Uani 1 1 d U . .
H12 H 0.0497 1.3145 0.4613 0.062 Uiso 1 1 calc R . .
C13 C 0.2050(11) 1.2589(9) 0.4534(8) 0.048(3) Uani 1 1 d U . .
H13 H 0.2267 1.2897 0.5000 0.058 Uiso 1 1 calc R . .
C14 C 0.2764(11) 1.2002(9) 0.4069(9) 0.047(3) Uani 1 1 d U . .
C15 C 0.3900(10) 1.1778(9) 0.4292(8) 0.048(3) Uani 1 1 d U . .
H15A H 0.4192 1.2341 0.4538 0.058 Uiso 1 1 calc R . .
H15B H 0.3888 1.1252 0.4701 0.058 Uiso 1 1 calc R . .
C16 C 0.5518(10) 1.1883(8) 0.3453(8) 0.041(3) Uani 1 1 d U . .
H16 H 0.5659 1.2295 0.3881 0.049 Uiso 1 1 calc R . .
C17 C 0.6337(10) 1.1140(9) 0.2089(8) 0.044(3) Uani 1 1 d U . .
C18 C 0.6419(10) 1.1762(8) 0.2761(8) 0.041(3) Uani 1 1 d U . .
C19 C 0.7358(10) 1.2310(8) 0.2808(8) 0.044(3) Uani 1 1 d U . .
H19 H 0.7388 1.2728 0.3253 0.053 Uiso 1 1 calc R . .
C20 C 0.8214(11) 1.2242(9) 0.2221(9) 0.049(3) Uani 1 1 d U . .
H20 H 0.8839 1.2596 0.2271 0.059 Uiso 1 1 calc R . .
C21 C 0.8167(11) 1.1658(9) 0.1559(9) 0.051(3) Uani 1 1 d U . .
H21 H 0.8755 1.1628 0.1147 0.062 Uiso 1 1 calc R . .
C22 C 0.7245(10) 1.1095(9) 0.1479(9) 0.048(3) Uani 1 1 d U A .
C23 C 0.8116(19) 1.0277(19) 0.0249(15) 0.058(6) Uani 0.71(3) 1 d PU A 1
H23A H 0.8355 1.0876 -0.0011 0.087 Uiso 0.71(3) 1 calc PR A 1
H23B H 0.7918 0.9846 -0.0172 0.087 Uiso 0.71(3) 1 calc PR A 1
H23C H 0.8699 0.9986 0.0532 0.087 Uiso 0.71(3) 1 calc PR A 1
C24 C 0.415(8) 0.577(9) 0.495(4) 0.058(9) Uani 0.22(9) 1 d PDU B 1
H24A H 0.3418 0.5868 0.4794 0.087 Uiso 0.22(9) 1 calc PR B 1
H24B H 0.4274 0.6224 0.5378 0.087 Uiso 0.22(9) 1 calc PR B 1
H24C H 0.4237 0.5124 0.5162 0.087 Uiso 0.22(9) 1 calc PR B 1
C25 C 0.4902(6) 0.5215(5) 0.3625(5) 0.049(3) Uani 1 1 d GU B .
C26 C 0.3990(5) 0.4650(6) 0.3572(5) 0.052(3) Uani 1 1 d GU . .
H26 H 0.3378 0.4728 0.3957 0.062 Uiso 1 1 calc R . .
C27 C 0.3993(5) 0.3970(5) 0.2942(6) 0.054(3) Uani 1 1 d GU . .
H27 H 0.3384 0.3592 0.2907 0.065 Uiso 1 1 calc R . .
C28 C 0.4908(7) 0.3855(5) 0.2366(5) 0.055(3) Uani 1 1 d GU . .
H28 H 0.4910 0.3399 0.1945 0.065 Uiso 1 1 calc R . .
C29 C 0.5819(5) 0.4419(6) 0.2419(5) 0.042(3) Uani 1 1 d GU . .
C30 C 0.5816(5) 0.5099(6) 0.3048(6) 0.041(3) Uani 1 1 d GU B .
C31 C 0.6696(10) 0.4306(9) 0.1789(9) 0.045(3) Uani 1 1 d U . .
H31 H 0.6586 0.3860 0.1379 0.054 Uiso 1 1 calc R . .
C32 C 0.8329(10) 0.4492(9) 0.0921(8) 0.048(3) Uani 1 1 d U . .
H32A H 0.8320 0.5035 0.0530 0.057 Uiso 1 1 calc R . .
H32B H 0.8065 0.3930 0.0654 0.057 Uiso 1 1 calc R . .
C33 C 0.9494(10) 0.4292(9) 0.1148(8) 0.042(3) Uani 1 1 d U . .
C34 C 1.0215(11) 0.3681(9) 0.0660(8) 0.049(3) Uani 1 1 d U . .
H34 H 0.9991 0.3386 0.0191 0.059 Uiso 1 1 calc R . .
C35 C 1.1235(11) 0.3526(10) 0.0879(9) 0.057(3) Uani 1 1 d U . .
H35 H 1.1727 0.3126 0.0560 0.068 Uiso 1 1 calc R . .
C36 C 1.1549(11) 0.3972(9) 0.1589(9) 0.052(3) Uani 1 1 d U . .
H36 H 1.2257 0.3885 0.1743 0.062 Uiso 1 1 calc R . .
C37 C 1.0776(10) 0.4555(9) 0.2068(8) 0.043(3) Uani 1 1 d U . .
C38 C 1.1024(10) 0.5047(10) 0.2869(9) 0.052(3) Uani 1 1 d U . .
H38A H 1.0946 0.4585 0.3331 0.062 Uiso 1 1 calc R . .
H38B H 1.1777 0.5256 0.2807 0.062 Uiso 1 1 calc R . .
C39 C 1.0750(10) 0.6591(9) 0.3353(8) 0.041(3) Uani 1 1 d U . .
H39 H 1.1490 0.6516 0.3428 0.050 Uiso 1 1 calc R . .
C40 C 0.9153(10) 0.7755(8) 0.3513(8) 0.036(3) Uani 1 1 d U B .
C41 C 1.0241(10) 0.7516(9) 0.3586(8) 0.039(3) Uani 1 1 d U . .
C42 C 1.0955(10) 0.8194(9) 0.3895(8) 0.047(3) Uani 1 1 d U . .
H42 H 1.1680 0.8019 0.3954 0.056 Uiso 1 1 calc R . .
C43 C 1.0579(10) 0.9076(9) 0.4097(8) 0.050(3) Uani 1 1 d U . .
H43 H 1.1054 0.9516 0.4290 0.060 Uiso 1 1 calc R . .
C44 C 0.9502(10) 0.9361(9) 0.4030(8) 0.043(3) Uani 1 1 d U . .
H44 H 0.9259 0.9986 0.4169 0.052 Uiso 1 1 calc R . .
C45 C 0.8802(10) 0.8711(9) 0.3755(8) 0.041(3) Uani 1 1 d U B .
C46 C 0.7361(11) 0.9885(9) 0.3809(10) 0.067(4) Uani 1 1 d U B .
H46A H 0.7422 1.0052 0.4381 0.101 Uiso 1 1 calc R . .
H46B H 0.6613 0.9967 0.3689 0.101 Uiso 1 1 calc R . .
H46C H 0.7816 1.0297 0.3444 0.101 Uiso 1 1 calc R . .
C23' C 0.767(5) 1.080(5) 0.001(3) 0.054(8) Uani 0.29(3) 1 d PU A 2
H23D H 0.7624 1.0294 -0.0391 0.081 Uiso 0.29(3) 1 calc PR A 2
H23E H 0.8427 1.0942 0.0043 0.081 Uiso 0.29(3) 1 calc PR A 2
H23F H 0.7284 1.1365 -0.0162 0.081 Uiso 0.29(3) 1 calc PR A 2
C24' C 0.3906(18) 0.612(3) 0.474(2) 0.059(6) Uani 0.78(9) 1 d PDU B 2
H24D H 0.3335 0.6274 0.4385 0.088 Uiso 0.78(9) 1 calc PR B 2
H24E H 0.3993 0.6659 0.5096 0.088 Uiso 0.78(9) 1 calc PR B 2
H24F H 0.3715 0.5560 0.5075 0.088 Uiso 0.78(9) 1 calc PR B 2
N1 N 0.1892(8) 1.0286(7) 0.2251(6) 0.045(3) Uani 1 1 d . . .
N2 N 0.2445(8) 1.1502(7) 0.3405(7) 0.042(3) Uani 1 1 d . . .
N3 N 0.4598(7) 1.1502(7) 0.3530(6) 0.039(3) Uani 1 1 d . . .
N4 N 0.7607(8) 0.4715(7) 0.1696(7) 0.042(3) Uani 1 1 d . . .
N5 N 0.9771(8) 0.4706(6) 0.1852(6) 0.036(3) Uani 1 1 d . . .
N6 N 1.0305(7) 0.5868(7) 0.3056(6) 0.035(3) Uani 1 1 d . . .
N7 N 0.3751(10) 1.1717(10) 0.1075(9) 0.057(3) Uani 1 1 d . . .
N8 N 0.3985(10) 0.9136(9) 0.3964(8) 0.056(3) Uani 1 1 d . A .
N9 N 0.8538(9) 0.4518(10) 0.4198(8) 0.050(3) Uani 1 1 d . B .
N10 N 0.8162(10) 0.7256(11) 0.1355(8) 0.059(4) Uani 1 1 d . A .
O1 O 0.4512(7) 0.7276(6) 0.1584(6) 0.058(3) Uani 1 1 d . . .
O2 O 0.3753(7) 0.9014(6) 0.2030(6) 0.053(3) Uani 1 1 d . . .
O3 O 0.5487(6) 1.0595(6) 0.2024(5) 0.050(2) Uani 1 1 d . . .
O4 O 0.7178(8) 1.0462(7) 0.0847(6) 0.066(3) Uani 1 1 d . . .
O5 O 0.4941(7) 0.5928(7) 0.4214(6) 0.063(3) Uani 1 1 d D . .
O6 O 0.6682(6) 0.5644(5) 0.3147(5) 0.045(2) Uani 1 1 d . . .
O7 O 0.8449(6) 0.7153(6) 0.3250(5) 0.042(2) Uani 1 1 d . . .
O8 O 0.7702(7) 0.8911(6) 0.3682(6) 0.058(3) Uani 1 1 d . . .
O9 O 0.3571(7) 1.1973(6) 0.1836(6) 0.055(3) Uani 1 1 d U . .
O10 O 0.3838(10) 1.2322(8) 0.0529(7) 0.084(4) Uani 1 1 d U . .
O11 O 0.3810(8) 1.0825(7) 0.0947(6) 0.059(3) Uani 1 1 d U . .
O12 O 0.3113(8) 0.9619(7) 0.3860(6) 0.064(3) Uani 1 1 d U . .
O13 O 0.4004(10) 0.8497(9) 0.4495(8) 0.103(4) Uani 1 1 d U . .
O14 O 0.4805(8) 0.9342(7) 0.3473(7) 0.069(3) Uani 1 1 d U . .
O15 O 0.8354(8) 0.5398(7) 0.4299(6) 0.063(3) Uani 1 1 d U . .
O16 O 0.8612(9) 0.3957(9) 0.4789(8) 0.093(4) Uani 1 1 d U . .
O17 O 0.8675(7) 0.4207(6) 0.3446(6) 0.055(3) Uani 1 1 d U . .
O18 O 0.8906(8) 0.6623(6) 0.1457(6) 0.056(3) Uani 1 1 d U . .
O19 O 0.8382(11) 0.7912(8) 0.0820(9) 0.103(4) Uani 1 1 d U . .
O20 O 0.7265(8) 0.7195(9) 0.1743(7) 0.085(4) Uani 1 1 d U . .

loop_
_atom_site_aniso_label
_atom_site_aniso_U_11
_atom_site_aniso_U_22
_atom_site_aniso_U_33
_atom_site_aniso_U_23
_atom_site_aniso_U_13
_atom_site_aniso_U_12
Rb1 0.0753(11) 0.0630(10) 0.0799(12) -0.0259(9) 0.0208(9) -0.0250(9)
Rb2 0.0452(9) 0.0586(10) 0.1225(15) -0.0293(10) 0.0025(9) -0.0058(8)
Yb1 0.0282(3) 0.0349(3) 0.0575(5) -0.0108(3) -0.0019(3) -0.0068(3)
Yb2 0.0251(3) 0.0337(3) 0.0492(4) -0.0073(3) -0.0030(3) -0.0066(3)
C1 0.071(9) 0.049(8) 0.102(10) -0.015(8) -0.026(8) 0.013(8)
C2 0.035(6) 0.049(6) 0.045(6) -0.006(5) 0.001(5) -0.010(5)
C3 0.044(6) 0.051(6) 0.063(7) -0.012(6) -0.005(6) -0.011(6)
C4 0.039(6) 0.068(6) 0.048(6) -0.020(6) -0.001(5) -0.028(6)
C5 0.043(6) 0.061(6) 0.048(6) -0.009(6) -0.004(5) -0.019(6)
C6 0.040(6) 0.054(6) 0.051(6) -0.017(5) 0.004(5) -0.018(5)
C7 0.046(6) 0.050(6) 0.045(6) -0.019(5) 0.001(5) -0.017(6)
C8 0.039(6) 0.065(6) 0.050(6) -0.008(6) 0.000(5) -0.010(6)
C9 0.031(6) 0.061(6) 0.060(7) -0.009(6) -0.003(6) 0.008(5)
C10 0.036(6) 0.050(6) 0.054(6) -0.003(5) 0.002(5) 0.009(5)
C11 0.040(6) 0.063(7) 0.052(7) -0.013(6) -0.003(6) 0.012(6)
C12 0.051(6) 0.056(6) 0.045(6) -0.002(6) 0.003(6) 0.020(6)
C13 0.049(6) 0.046(6) 0.048(7) -0.011(6) 0.001(6) 0.003(6)
C14 0.044(6) 0.046(6) 0.047(6) -0.004(5) 0.011(5) -0.004(5)
C15 0.048(6) 0.046(6) 0.051(6) -0.010(5) 0.002(6) -0.006(5)
C16 0.038(6) 0.035(5) 0.051(6) -0.019(5) -0.008(5) -0.001(5)
C17 0.038(6) 0.040(6) 0.053(6) -0.010(5) 0.003(5) -0.007(5)
C18 0.037(5) 0.031(5) 0.056(6) -0.007(5) -0.012(5) -0.007(5)
C19 0.041(6) 0.034(5) 0.059(6) -0.015(5) -0.013(5) -0.010(5)
C20 0.044(6) 0.041(6) 0.064(7) -0.003(6) -0.005(6) -0.018(5)
C21 0.042(6) 0.046(6) 0.065(7) -0.003(6) 0.005(6) -0.009(5)
C22 0.038(6) 0.044(6) 0.060(6) -0.007(6) 0.006(5) -0.008(5)
C23 0.056(10) 0.055(11) 0.060(10) -0.024(9) 0.009(9) 0.003(9)
C24 0.047(13) 0.058(14) 0.067(13) 0.001(12) 0.001(12) 0.000(12)
C25 0.030(5) 0.053(6) 0.064(7) -0.011(6) -0.004(5) -0.003(5)
C26 0.029(6) 0.051(6) 0.074(7) -0.002(6) 0.001(6) -0.006(5)
C27 0.032(6) 0.039(6) 0.093(7) -0.001(6) -0.009(6) -0.009(5)
C28 0.046(6) 0.046(6) 0.072(7) -0.005(6) -0.009(6) 0.010(6)
C29 0.027(5) 0.043(6) 0.058(6) -0.005(5) -0.003(5) -0.002(5)
C30 0.020(5) 0.038(5) 0.067(7) -0.002(5) -0.008(5) -0.010(5)
C31 0.036(5) 0.040(5) 0.063(6) -0.012(5) -0.016(5) 0.004(5)
C32 0.039(6) 0.052(6) 0.053(6) -0.018(5) -0.008(5) 0.000(5)
C33 0.034(6) 0.046(6) 0.047(6) 0.000(5) -0.007(5) 0.003(5)
C34 0.051(7) 0.050(6) 0.046(7) -0.014(6) 0.003(6) -0.001(6)
C35 0.047(7) 0.061(7) 0.058(7) -0.020(6) 0.010(6) 0.016(6)
C36 0.041(6) 0.054(7) 0.062(7) -0.008(6) -0.012(6) 0.008(6)
C37 0.030(6) 0.043(6) 0.057(6) -0.001(5) -0.006(5) -0.003(5)
C38 0.030(6) 0.059(7) 0.067(7) 0.001(6) -0.006(6) -0.006(6)
C39 0.021(5) 0.050(6) 0.056(6) 0.002(5) -0.016(5) -0.010(5)
C40 0.032(5) 0.035(5) 0.043(6) 0.000(5) -0.004(5) -0.016(5)
C41 0.030(5) 0.048(6) 0.038(6) -0.002(5) -0.004(5) -0.006(5)
C42 0.036(6) 0.050(6) 0.057(6) -0.006(6) -0.012(5) -0.012(5)
C43 0.040(6) 0.048(6) 0.064(7) -0.008(6) -0.013(6) -0.023(5)
C44 0.034(6) 0.037(6) 0.059(7) -0.011(5) 0.004(5) -0.020(5)
C45 0.031(5) 0.044(6) 0.048(6) -0.008(5) 0.001(5) -0.014(5)
C46 0.050(8) 0.048(8) 0.102(10) -0.002(8) -0.006(8) 0.001(7)
C23' 0.051(13) 0.050(13) 0.060(13) -0.013(12) 0.004(11) -0.011(11)
C24' 0.047(9) 0.060(12) 0.068(11) -0.001(9) 0.006(8) 0.000(9)
N1 0.044(7) 0.042(7) 0.047(7) -0.001(6) 0.000(6) -0.003(6)
N2 0.036(7) 0.039(6) 0.048(7) 0.008(6) 0.003(6) 0.010(5)
N3 0.017(5) 0.052(7) 0.049(7) -0.023(6) -0.009(5) -0.003(5)
N4 0.032(6) 0.043(6) 0.051(7) -0.012(6) -0.001(5) -0.004(5)
N5 0.028(6) 0.035(6) 0.047(7) 0.000(5) -0.006(5) -0.005(5)
N6 0.024(6) 0.039(6) 0.042(7) -0.005(5) -0.007(5) 0.007(5)
N7 0.055(8) 0.055(9) 0.066(11) 0.011(8) -0.024(8) -0.018(7)
N8 0.043(8) 0.052(8) 0.075(10) 0.010(7) -0.006(7) -0.011(7)
N9 0.034(7) 0.069(9) 0.045(9) 0.008(8) -0.001(6) 0.004(7)
N10 0.032(8) 0.096(11) 0.052(9) -0.015(8) -0.015(7) 0.001(8)
O1 0.051(6) 0.034(5) 0.093(8) -0.015(5) -0.016(6) -0.007(5)
O2 0.032(5) 0.041(5) 0.084(7) -0.011(5) 0.000(5) -0.007(4)
O3 0.033(5) 0.049(5) 0.069(7) -0.025(5) 0.005(5) -0.025(4)
O4 0.058(6) 0.069(7) 0.071(7) -0.036(6) 0.016(6) -0.031(5)
O5 0.044(6) 0.074(7) 0.070(7) -0.029(6) 0.013(5) -0.019(5)
O6 0.031(5) 0.040(5) 0.066(6) -0.014(5) -0.008(4) -0.011(4)
O7 0.028(5) 0.051(5) 0.049(6) -0.019(4) -0.013(4) -0.008(4)
O8 0.041(6) 0.032(5) 0.103(8) -0.015(5) -0.017(5) 0.000(4)
O9 0.057(6) 0.057(6) 0.053(6) -0.006(5) -0.008(5) -0.008(5)
O10 0.120(9) 0.061(7) 0.070(8) 0.012(6) -0.001(7) -0.007(7)
O11 0.076(7) 0.053(6) 0.049(6) -0.003(5) -0.001(5) -0.011(6)
O12 0.042(6) 0.073(7) 0.079(7) 0.014(6) -0.013(5) 0.005(5)
O13 0.092(8) 0.106(9) 0.111(10) 0.067(8) -0.020(7) 0.007(7)
O14 0.038(6) 0.063(6) 0.107(8) 0.008(6) -0.008(6) -0.011(5)
O15 0.058(6) 0.062(6) 0.069(7) -0.022(6) -0.002(5) -0.001(6)
O16 0.074(8) 0.118(9) 0.081(8) 0.045(7) 0.008(6) 0.018(7)
O17 0.050(6) 0.049(6) 0.065(7) -0.007(5) -0.001(5) -0.005(5)
O18 0.056(6) 0.052(6) 0.058(7) -0.001(5) -0.002(5) 0.005(5)
O19 0.122(10) 0.073(8) 0.114(10) 0.028(7) -0.012(8) 0.009(7)
O20 0.037(6) 0.141(10) 0.077(8) -0.037(7) 0.000(6) -0.003(6)

loop_
_atom_type_symbol
_atom_type_description
_atom_type_scat_dispersion_real
_atom_type_scat_dispersion_imag
_atom_type_scat_source
C C 0.0033 0.0016 'International Tables Vol C Tables 4.2.6.8 and 6.1.1.4'
H H 0.0000 0.0000 'International Tables Vol C Tables 4.2.6.8 and 6.1.1.4'
N N 0.0061 0.0033 'International Tables Vol C Tables 4.2.6.8 and 6.1.1.4'
O O 0.0106 0.0060 'International Tables Vol C Tables 4.2.6.8 and 6.1.1.4'
Yb Yb -0.3850 5.5486 'International Tables Vol C Tables 4.2.6.8 and 6.1.1.4'
Rb Rb -0.9393 2.9676 'International Tables Vol C Tables 4.2.6.8 and 6.1.1.4'

loop_
_geom_angle_atom_site_label_1
_geom_angle_atom_site_label_2
_geom_angle_atom_site_label_3
_geom_angle
_geom_angle_site_symmetry_1
_geom_angle_site_symmetry_3
O4 Rb1 O2 120.4(2) . .
O4 Rb1 O1 164.1(3) . .
O2 Rb1 O1 54.5(2) . .
O4 Rb1 O3 56.2(2) . .
O2 Rb1 O3 64.7(2) . .
O1 Rb1 O3 114.3(2) . .
O4 Rb1 O10 110.7(3) . 2_675
O2 Rb1 O10 123.7(3) . 2_675
O1 Rb1 O10 81.4(3) . 2_675
O3 Rb1 O10 161.0(3) . 2_675
O4 Rb1 O11 78.6(3) . 2_675
O2 Rb1 O11 128.6(3) . 2_675
O1 Rb1 O11 116.7(3) . 2_675
O3 Rb1 O11 119.3(3) . 2_675
O10 Rb1 O11 41.7(3) 2_675 2_675
O4 Rb1 O20 103.3(3) . .
O2 Rb1 O20 106.9(3) . .
O1 Rb1 O20 67.5(3) . .
O3 Rb1 O20 113.8(3) . .
O10 Rb1 O20 81.3(3) 2_675 .
O11 Rb1 O20 114.5(3) 2_675 .
O4 Rb1 N7 95.4(3) . 2_675
O2 Rb1 N7 128.9(3) . 2_675
O1 Rb1 N7 98.6(3) . 2_675
O3 Rb1 N7 140.8(3) . 2_675
O10 Rb1 N7 20.2(2) 2_675 2_675
O11 Rb1 N7 21.5(2) 2_675 2_675
O20 Rb1 N7 97.6(3) . 2_675
O4 Rb1 O19 74.6(3) . .
O2 Rb1 O19 143.8(3) . .
O1 Rb1 O19 101.4(3) . .
O3 Rb1 O19 114.8(3) . .
O10 Rb1 O19 69.6(3) 2_675 .
O11 Rb1 O19 84.9(3) 2_675 .
O20 Rb1 O19 37.8(3) . .
N7 Rb1 O19 76.3(3) 2_675 .
O4 Rb1 O11 80.7(3) . .
O2 Rb1 O11 54.8(2) . .
O1 Rb1 O11 103.2(2) . .
O3 Rb1 O11 50.6(2) . .
O10 Rb1 O11 117.5(3) 2_675 .
O11 Rb1 O11 87.1(2) 2_675 .
O20 Rb1 O11 158.4(2) . .
N7 Rb1 O11 103.1(3) 2_675 .
O19 Rb1 O11 155.1(3) . .
O4 Rb1 Rb1 75.8(2) . 2_675
O2 Rb1 Rb1 88.57(19) . 2_675
O1 Rb1 Rb1 117.1(2) . 2_675
O3 Rb1 Rb1 81.19(19) . 2_675
O10 Rb1 Rb1 82.1(2) 2_675 2_675
O11 Rb1 Rb1 47.31(18) 2_675 2_675
O20 Rb1 Rb1 161.78(19) . 2_675
N7 Rb1 Rb1 64.6(2) 2_675 2_675
O19 Rb1 Rb1 127.6(2) . 2_675
O11 Rb1 Rb1 39.77(15) . 2_675
O6 Rb2 O14 162.8(3) . .
O6 Rb2 O8 117.6(2) . .
O14 Rb2 O8 79.5(3) . .
O6 Rb2 O20 67.2(3) . .
O14 Rb2 O20 117.8(3) . .
O8 Rb2 O20 89.6(3) . .
O6 Rb2 O7 64.2(2) . .
O14 Rb2 O7 133.0(2) . .
O8 Rb2 O7 54.2(2) . .
O20 Rb2 O7 60.5(3) . .
O6 Rb2 O5 54.0(2) . .
O14 Rb2 O5 112.9(3) . .
O8 Rb2 O5 135.9(3) . .
O20 Rb2 O5 116.6(3) . .
O7 Rb2 O5 106.7(2) . .
O6 Rb2 O13 127.5(3) . .
O14 Rb2 O13 41.2(3) . .
O8 Rb2 O13 99.3(3) . .
O20 Rb2 O13 153.3(3) . .
O7 Rb2 O13 143.5(3) . .
O5 Rb2 O13 73.5(3) . .
O6 Rb2 O1 86.4(2) . .
O14 Rb2 O1 82.1(3) . .
O8 Rb2 O1 134.0(3) . .
O20 Rb2 O1 63.0(3) . .
O7 Rb2 O1 122.7(2) . .
O5 Rb2 O1 90.1(2) . .
O13 Rb2 O1 93.7(3) . .
O2 Yb1 O3 89.6(3) . .
O2 Yb1 O9 126.6(3) . .
O3 Yb1 O9 82.1(3) . .
O2 Yb1 N1 75.7(3) . .
O3 Yb1 N1 145.2(3) . .
O9 Yb1 N1 81.9(3) . .
O2 Yb1 N3 146.7(3) . .
O3 Yb1 N3 75.6(3) . .
O9 Yb1 N3 81.4(3) . .
N1 Yb1 N3 131.7(3) . .
O2 Yb1 O12 83.4(3) . .
O3 Yb1 O12 127.7(3) . .
O9 Yb1 O12 140.7(3) . .
N1 Yb1 O12 82.5(3) . .
N3 Yb1 O12 82.6(3) . .
O2 Yb1 N2 135.1(3) . .
O3 Yb1 N2 135.3(3) . .
O9 Yb1 N2 70.8(3) . .
N1 Yb1 N2 65.8(3) . .
N3 Yb1 N2 65.9(3) . .
O12 Yb1 N2 69.9(3) . .
O2 Yb1 O14 73.1(3) . .
O3 Yb1 O14 77.2(3) . .
O9 Yb1 O14 151.4(3) . .
N1 Yb1 O14 125.9(3) . .
N3 Yb1 O14 74.5(3) . .
O12 Yb1 O14 51.1(3) . .
N2 Yb1 O14 111.6(3) . .
O2 Yb1 O11 77.1(3) . .
O3 Yb1 O11 70.9(3) . .
O9 Yb1 O11 50.2(3) . .
N1 Yb1 O11 75.0(3) . .
N3 Yb1 O11 123.4(3) . .
O12 Yb1 O11 153.2(3) . .
N2 Yb1 O11 112.3(3) . .
O14 Yb1 O11 136.1(3) . .
O7 Yb2 O6 89.6(3) . .
O7 Yb2 O17 126.7(3) . .
O6 Yb2 O17 87.9(3) . .
O7 Yb2 O18 80.9(3) . .
O6 Yb2 O18 116.8(3) . .
O17 Yb2 O18 144.7(3) . .
O7 Yb2 N6 76.1(3) . .
O6 Yb2 N6 149.4(3) . .
O17 Yb2 N6 79.8(3) . .
O18 Yb2 N6 87.9(3) . .
O7 Yb2 N4 144.8(3) . .
O6 Yb2 N4 73.9(3) . .
O17 Yb2 N4 84.4(3) . .
O18 Yb2 N4 79.4(3) . .
N6 Yb2 N4 131.7(3) . .
O7 Yb2 N5 134.1(3) . .
O6 Yb2 N5 135.9(3) . .
O17 Yb2 N5 71.6(3) . .
O18 Yb2 N5 73.2(3) . .
N6 Yb2 N5 65.8(3) . .
N4 Yb2 N5 65.8(3) . .
O7 Yb2 O15 76.2(3) . .
O6 Yb2 O15 75.3(3) . .
O17 Yb2 O15 51.7(3) . .
O18 Yb2 O15 154.2(3) . .
N6 Yb2 O15 75.1(3) . .
N4 Yb2 O15 126.4(3) . .
N5 Yb2 O15 115.3(3) . .
O7 Yb2 O20 67.6(3) . .
O6 Yb2 O20 72.9(3) . .
O17 Yb2 O20 156.7(3) . .
O18 Yb2 O20 45.7(3) . .
N6 Yb2 O20 123.4(3) . .
N4 Yb2 O20 77.8(3) . .
N5 Yb2 O20 113.4(3) . .
O15 Yb2 O20 131.1(3) . .
O1 C1 H1A 109.5 . .
O1 C1 H1B 109.5 . .
H1A C1 H1B 109.5 . .
O1 C1 H1C 109.5 . .
H1A C1 H1C 109.5 . .
H1B C1 H1C 109.5 . .
O1 C2 C3 124.0(12) . .
O1 C2 C7 114.5(11) . .
C3 C2 C7 121.5(12) . .
C4 C3 C2 120.5(13) . .
C4 C3 H3 119.8 . .
C2 C3 H3 119.8 . .
C3 C4 C5 120.0(13) . .
C3 C4 H4 120.0 . .
C5 C4 H4 120.0 . .
C6 C5 C4 121.4(13) . .
C6 C5 H5 119.3 . .
C4 C5 H5 119.3 . .
C5 C6 C8 118.9(13) . .
C5 C6 C7 119.2(13) . .
C8 C6 C7 121.8(12) . .
O2 C7 C2 119.2(12) . .
O2 C7 C6 123.4(12) . .
C2 C7 C6 117.4(12) . .
N1 C8 C6 130.7(13) . .
N1 C8 H8 114.6 . .
C6 C8 H8 114.6 . .
N1 C9 C10 111.3(11) . .
N1 C9 H9A 109.4 . .
C10 C9 H9A 109.4 . .
N1 C9 H9B 109.4 . .
C10 C9 H9B 109.4 . .
H9A C9 H9B 108.0 . .
C11 C10 N2 121.8(13) . .
C11 C10 C9 122.6(12) . .
N2 C10 C9 115.6(11) . .
C10 C11 C12 118.9(13) . .
C10 C11 H11 120.5 . .
C12 C11 H11 120.5 . .
C11 C12 C13 119.6(12) . .
C11 C12 H12 120.2 . .
C13 C12 H12 120.2 . .
C14 C13 C12 119.5(13) . .
C14 C13 H13 120.3 . .
C12 C13 H13 120.3 . .
C13 C14 N2 121.2(12) . .
C13 C14 C15 122.8(13) . .
N2 C14 C15 115.7(11) . .
N3 C15 C14 109.1(11) . .
N3 C15 H15A 109.9 . .
C14 C15 H15A 109.9 . .
N3 C15 H15B 109.9 . .
C14 C15 H15B 109.9 . .
H15A C15 H15B 108.3 . .
N3 C16 C18 128.3(11) . .
N3 C16 H16 115.9 . .
C18 C16 H16 115.9 . .
O3 C17 C18 123.4(11) . .
O3 C17 C22 120.2(11) . .
C18 C17 C22 116.4(12) . .
C17 C18 C19 120.9(12) . .
C17 C18 C16 122.2(11) . .
C19 C18 C16 116.9(11) . .
C20 C19 C18 121.2(12) . .
C20 C19 H19 119.4 . .
C18 C19 H19 119.4 . .
C19 C20 C21 119.9(13) . .
C19 C20 H20 120.1 . .
C21 C20 H20 120.1 . .
C20 C21 C22 121.3(13) . .
C20 C21 H21 119.3 . .
C22 C21 H21 119.3 . .
O4 C22 C21 123.6(12) . .
O4 C22 C17 116.0(12) . .
C21 C22 C17 120.3(12) . .
O4 C23 H23A 109.5 . .
O4 C23 H23B 109.5 . .
O4 C23 H23C 109.5 . .
O5 C24 H24A 109.5 . .
O5 C24 H24B 109.5 . .
O5 C24 H24C 109.5 . .
O5 C25 C26 123.1(6) . .
O5 C25 C30 116.8(6) . .
C26 C25 C30 120.0 . .
C27 C26 C25 120.0 . .
C27 C26 H26 120.0 . .
C25 C26 H26 120.0 . .
C28 C27 C26 120.0 . .
C28 C27 H27 120.0 . .
C26 C27 H27 120.0 . .
C27 C28 C29 120.0 . .
C27 C28 H28 120.0 . .
C29 C28 H28 120.0 . .
C28 C29 C30 120.0 . .
C28 C29 C31 117.3(8) . .
C30 C29 C31 122.6(8) . .
O6 C30 C29 122.8(7) . .
O6 C30 C25 117.2(7) . .
C29 C30 C25 120.0 . .
N4 C31 C29 130.0(12) . .
N4 C31 H31 115.0 . .
C29 C31 H31 115.0 . .
N4 C32 C33 109.1(10) . .
N4 C32 H32A 109.9 . .
C33 C32 H32A 109.9 . .
N4 C32 H32B 109.9 . .
C33 C32 H32B 109.9 . .
H32A C32 H32B 108.3 . .
N5 C33 C34 122.4(12) . .
N5 C33 C32 116.7(11) . .
C34 C33 C32 120.9(12) . .
C35 C34 C33 119.1(13) . .
C35 C34 H34 120.5 . .
C33 C34 H34 120.5 . .
C34 C35 C36 119.4(13) . .
C34 C35 H35 120.3 . .
C36 C35 H35 120.3 . .
C35 C36 C37 118.7(12) . .
C35 C36 H36 120.6 . .
C37 C36 H36 120.6 . .
N5 C37 C36 121.7(12) . .
N5 C37 C38 115.4(11) . .
C36 C37 C38 122.9(11) . .
N6 C38 C37 111.6(11) . .
N6 C38 H38A 109.3 . .
C37 C38 H38A 109.3 . .
N6 C38 H38B 109.3 . .
C37 C38 H38B 109.3 . .
H38A C38 H38B 108.0 . .
N6 C39 C41 127.6(11) . .
N6 C39 H39 116.2 . .
C41 C39 H39 116.2 . .
O7 C40 C41 123.8(11) . .
O7 C40 C45 120.0(11) . .
C41 C40 C45 116.2(11) . .
C40 C41 C42 121.0(12) . .
C40 C41 C39 124.1(11) . .
C42 C41 C39 114.9(11) . .
C43 C42 C41 119.7(12) . .
C43 C42 H42 120.2 . .
C41 C42 H42 120.2 . .
C42 C43 C44 122.0(12) . .
C42 C43 H43 119.0 . .
C44 C43 H43 119.0 . .
C45 C44 C43 119.0(12) . .
C45 C44 H44 120.5 . .
C43 C44 H44 120.5 . .
C44 C45 O8 123.9(12) . .
C44 C45 C40 122.1(12) . .
O8 C45 C40 114.0(11) . .
O8 C46 H46A 109.5 . .
O8 C46 H46B 109.5 . .
H46A C46 H46B 109.5 . .
O8 C46 H46C 109.5 . .
H46A C46 H46C 109.5 . .
H46B C46 H46C 109.5 . .
O4 C23' H23D 109.5 . .
O4 C23' H23E 109.5 . .
H23D C23' H23E 109.5 . .
O4 C23' H23F 109.5 . .
H23D C23' H23F 109.5 . .
H23E C23' H23F 109.5 . .
O5 C24' H24D 109.5 . .
O5 C24' H24E 109.5 . .
H24D C24' H24E 109.5 . .
O5 C24' H24F 109.5 . .
H24D C24' H24F 109.5 . .
H24E C24' H24F 109.5 . .
C8 N1 C9 115.4(11) . .
C8 N1 Yb1 127.8(9) . .
C9 N1 Yb1 116.4(7) . .
C10 N2 C14 118.9(11) . .
C10 N2 Yb1 120.9(9) . .
C14 N2 Yb1 120.1(8) . .
C16 N3 C15 114.4(10) . .
C16 N3 Yb1 129.1(8) . .
C15 N3 Yb1 116.4(7) . .
C31 N4 C32 116.9(11) . .
C31 N4 Yb2 127.2(9) . .
C32 N4 Yb2 115.6(7) . .
C37 N5 C33 118.5(11) . .
C37 N5 Yb2 120.8(9) . .
C33 N5 Yb2 120.7(8) . .
C39 N6 C38 115.2(10) . .
C39 N6 Yb2 128.6(8) . .
C38 N6 Yb2 116.2(7) . .
O10 N7 O11 123.9(14) . .
O10 N7 O9 119.7(13) . .
O11 N7 O9 116.4(13) . .
O10 N7 Rb1 58.8(8) . 2_675
O11 N7 Rb1 65.1(8) . 2_675
O9 N7 Rb1 178.4(10) . 2_675
O13 N8 O14 122.8(13) . .
O13 N8 O12 121.6(12) . .
O14 N8 O12 115.6(13) . .
O16 N9 O15 122.0(14) . .
O16 N9 O17 120.1(13) . .
O15 N9 O17 117.9(12) . .
O20 N10 O19 122.4(15) . .
O20 N10 O18 120.2(15) . .
O19 N10 O18 117.3(12) . .
C2 O1 C1 115.8(10) . .
C2 O1 Rb1 112.0(7) . .
C1 O1 Rb1 112.3(8) . .
C2 O1 Rb2 127.8(8) . .
C1 O1 Rb2 103.6(7) . .
Rb1 O1 Rb2 80.3(2) . .
C7 O2 Yb1 139.5(8) . .
C7 O2 Rb1 112.0(7) . .
Yb1 O2 Rb1 102.7(3) . .
C17 O3 Yb1 139.7(7) . .
C17 O3 Rb1 118.1(7) . .
Yb1 O3 Rb1 102.0(3) . .
C22 O4 C23 120.2(12) . .
C22 O4 C23' 115(2) . .
C23 O4 C23' 39(2) . .
C22 O4 Rb1 123.0(8) . .
C23 O4 Rb1 111.2(10) . .
C23' O4 Rb1 120.2(19) . .
C25 O5 C24 112(4) . .
C25 O5 C24' 115.2(11) . .
C24 O5 C24' 26(4) . .
C25 O5 Rb2 106.3(6) . .
C24 O5 Rb2 138(5) . .
C24' O5 Rb2 118.2(17) . .
C30 O6 Yb2 139.8(6) . .
C30 O6 Rb2 111.2(6) . .
Yb2 O6 Rb2 102.5(3) . .
C40 O7 Yb2 139.6(7) . .
C40 O7 Rb2 123.0(7) . .
Yb2 O7 Rb2 97.4(3) . .
C45 O8 C46 115.4(10) . .
C45 O8 Rb2 127.9(7) . .
C46 O8 Rb2 116.7(7) . .
N7 O9 Yb1 101.5(8) . .
N7 O10 Rb1 101.0(9) . 2_675
N7 O11 Yb1 91.0(8) . .
N7 O11 Rb1 93.4(8) . 2_675
Yb1 O11 Rb1 170.8(4) . 2_675
N7 O11 Rb1 138.0(8) . .
Yb1 O11 Rb1 78.5(2) . .
Rb1 O11 Rb1 92.9(2) 2_675 .
N8 O12 Yb1 97.5(8) . .
N8 O13 Rb2 86.0(9) . .
N8 O14 Yb1 95.2(8) . .
N8 O14 Rb2 104.4(8) . .
Yb1 O14 Rb2 138.6(4) . .
N9 O15 Yb2 92.1(8) . .
N9 O17 Yb2 98.2(8) . .
N10 O18 Yb2 109.3(9) . .
N10 O19 Rb1 94.8(9) . .
N10 O20 Rb2 143.2(9) . .
N10 O20 Yb2 82.7(9) . .
Rb2 O20 Yb2 83.7(3) . .
N10 O20 Rb1 104.8(10) . .
Rb2 O20 Rb1 86.6(3) . .
Yb2 O20 Rb1 170.2(4) . .

loop_
_geom_bond_atom_site_label_1
_geom_bond_atom_site_label_2
_geom_bond_distance
_geom_bond_site_symmetry_2
Rb1 O4 2.768(9) .
Rb1 O2 2.880(8) .
Rb1 O1 2.881(9) .
Rb1 O3 2.891(8) .
Rb1 O10 2.968(11) 2_675
Rb1 O11 3.095(9) 2_675
Rb1 O20 3.236(12) .
Rb1 N7 3.407(15) 2_675
Rb1 O19 3.417(12) .
Rb1 O11 3.556(10) .
Rb1 Rb1 4.832(4) 2_675
Rb2 O6 2.791(8) .
Rb2 O14 2.835(9) .
Rb2 O8 2.851(8) .
Rb2 O20 2.862(10) .
Rb2 O7 2.966(8) .
Rb2 O5 2.982(9) .
Rb2 O13 3.233(12) .
Rb2 O1 3.568(9) .
Yb1 O2 2.185(8) .
Yb1 O3 2.197(8) .
Yb1 O9 2.401(9) .
Yb1 N1 2.437(11) .
Yb1 N3 2.437(9) .
Yb1 O12 2.444(10) .
Yb1 N2 2.471(9) .
Yb1 O14 2.502(10) .
Yb1 O11 2.630(9) .
Yb2 O7 2.171(7) .
Yb2 O6 2.178(8) .
Yb2 O17 2.397(9) .
Yb2 O18 2.403(9) .
Yb2 N6 2.436(9) .
Yb2 N4 2.471(10) .
Yb2 N5 2.480(9) .
Yb2 O15 2.547(10) .
Yb2 O20 2.974(12) .
C1 O1 1.459(14) .
C1 H1A 0.9600 .
C1 H1B 0.9600 .
C1 H1C 0.9600 .
C2 O1 1.372(14) .
C2 C3 1.389(16) .
C2 C7 1.420(16) .
C3 C4 1.355(17) .
C3 H3 0.9300 .
C4 C5 1.406(17) .
C4 H4 0.9300 .
C5 C6 1.385(16) .
C5 H5 0.9300 .
C6 C8 1.415(17) .
C6 C7 1.431(17) .
C7 O2 1.325(14) .
C8 N1 1.260(15) .
C8 H8 0.9300 .
C9 N1 1.481(14) .
C9 C10 1.480(17) .
C9 H9A 0.9700 .
C9 H9B 0.9700 .
C10 C11 1.361(15) .
C10 N2 1.368(15) .
C11 C12 1.391(17) .
C11 H11 0.9300 .
C12 C13 1.395(17) .
C12 H12 0.9300 .
C13 C14 1.356(15) .
C13 H13 0.9300 .
C14 N2 1.372(15) .
C14 C15 1.496(17) .
C15 N3 1.472(14) .
C15 H15A 0.9700 .
C15 H15B 0.9700 .
C16 N3 1.253(14) .
C16 C18 1.497(16) .
C16 H16 0.9300 .
C17 O3 1.315(13) .
C17 C18 1.401(16) .
C17 C22 1.409(16) .
C18 C19 1.404(15) .
C19 C20 1.342(16) .
C19 H19 0.9300 .
C20 C21 1.351(16) .
C20 H20 0.9300 .
C21 C22 1.406(17) .
C21 H21 0.9300 .
C22 O4 1.360(14) .
C23 O4 1.45(2) .
C23 H23A 0.9600 .
C23 H23B 0.9600 .
C23 H23C 0.9600 .
C24 O5 1.472(19) .
C24 H24A 0.9600 .
C24 H24B 0.9600 .
C24 H24C 0.9600 .
C25 O5 1.381(10) .
C25 C26 1.3900 .
C25 C30 1.3900 .
C26 C27 1.3900 .
C26 H26 0.9300 .
C27 C28 1.3900 .
C27 H27 0.9300 .
C28 C29 1.3900 .
C28 H28 0.9300 .
C29 C30 1.3900 .
C29 C31 1.409(14) .
C30 O6 1.342(9) .
C31 N4 1.260(14) .
C31 H31 0.9300 .
C32 N4 1.486(14) .
C32 C33 1.527(16) .
C32 H32A 0.9700 .
C32 H32B 0.9700 .
C33 N5 1.349(14) .
C33 C34 1.398(15) .
C34 C35 1.343(17) .
C34 H34 0.9300 .
C35 C36 1.395(17) .
C35 H35 0.9300 .
C36 C37 1.407(16) .
C36 H36 0.9300 .
C37 N5 1.323(14) .
C37 C38 1.522(17) .
C38 N6 1.438(14) .
C38 H38A 0.9700 .
C38 H38B 0.9700 .
C39 N6 1.271(13) .
C39 C41 1.447(15) .
C39 H39 0.9300 .
C40 O7 1.317(12) .
C40 C41 1.383(16) .
C40 C45 1.427(16) .
C41 C42 1.425(16) .
C42 C43 1.326(15) .
C42 H42 0.9300 .
C43 C44 1.383(16) .
C43 H43 0.9300 .
C44 C45 1.366(15) .
C44 H44 0.9300 .
C45 O8 1.386(14) .
C46 O8 1.411(13) .
C46 H46A 0.9600 .
C46 H46B 0.9600 .
C46 H46C 0.9600 .
C23' O4 1.49(5) .
C23' H23D 0.9600 .
C23' H23E 0.9600 .
C23' H23F 0.9600 .
C24' O5 1.474(13) .
C24' H24D 0.9600 .
C24' H24E 0.9600 .
C24' H24F 0.9600 .
N7 O10 1.199(14) .
N7 O11 1.252(13) .
N7 O9 1.272(14) .
N7 Rb1 3.407(15) 2_675
N8 O13 1.218(14) .
N8 O14 1.252(13) .
N8 O12 1.270(13) .
N9 O16 1.224(13) .
N9 O15 1.242(13) .
N9 O17 1.280(13) .
N10 O20 1.215(13) .
N10 O19 1.253(15) .
N10 O18 1.269(13) .
O10 Rb1 2.968(11) 2_675
O11 Rb1 3.095(9) 2_675
